data_7237257
loop_
_publ_author_name
'Zhen, Jieming'
'Zhou, Weiran'
'Chen, Muqing'
'Li, Bairu'
'Jia, Lingbo'
'Wang, Mingtai'
'Yang, Shangfeng'

_publ_section_title
;
 Pyridine-functionalized fullerene additive enabling coordination
 interactions with CH3NH3PbI3 perovskite towards highly efficient bulk
 heterojunction solar cells
;
_journal_issue 6
_journal_name_full 'Journal of Materials Chemistry A'
_journal_page_first 2754
_journal_paper_doi 10.1039/C8TA12206G
_journal_volume 7
_journal_year 2019
_chemical_formula_moiety 'C72 H8 Cl N3, 1(C6 H6)'
_chemical_formula_sum 'C78 H14 Cl N3'
_chemical_formula_weight 1028.37
_chemical_name_common C60-PyP
_space_group_crystal_system monoclinic
_space_group_IT_number 14
_space_group_name_Hall '-P 2ybc'
_space_group_name_H-M_alt 'P 1 21/c 1'
_atom_sites_solution_hydrogens geom
_atom_sites_solution_primary dual
_audit_creation_date 2018-02-28
_audit_creation_method
;
Olex2 1.2
(compiled 2017.03.28 svn.r3405 for OlexSys, GUI svn.r5337)
;
_audit_update_record
;
2018-11-16 deposited with the CCDC.
2019-01-08 downloaded from the CCDC.
;
_cell_angle_alpha 90
_cell_angle_beta 91.1840(10)
_cell_angle_gamma 90
_cell_formula_units_Z 4
_cell_length_a 19.9107(3)
_cell_length_b 10.2319(2)
_cell_length_c 20.5996(3)
_cell_measurement_reflns_used 8360
_cell_measurement_temperature 212.99(10)
_cell_measurement_theta_max 76.2340
_cell_measurement_theta_min 4.4050
_cell_volume 4195.74(12)
_computing_cell_refinement 'CrysAlisPro 1.171.39.30d (Rigaku OD, 2017)'
_computing_data_collection 'CrysAlisPro 1.171.39.30d (Rigaku OD, 2017)'
_computing_data_reduction 'CrysAlisPro 1.171.39.30d (Rigaku OD, 2017)'
_computing_molecular_graphics 'Olex2 (Dolomanov et al., 2009)'
_computing_publication_material 'Olex2 (Dolomanov et al., 2009)'
_computing_structure_refinement 'ShelXL (Sheldrick, 2015)'
_computing_structure_solution 'ShelXT (Sheldrick, 2015)'
_diffrn_ambient_environment N~2~
_diffrn_ambient_temperature 212.99(10)
_diffrn_detector 'CCD plate'
_diffrn_detector_type HyPix
_diffrn_measured_fraction_theta_full 0.981
_diffrn_measured_fraction_theta_max 0.994
_diffrn_measurement_details
;
List of Runs (angles in degrees, time in seconds):

  # Type    Start    End  Width  t~exp~   \w     \q     \k     \f   Frames
#--------------------------------------------------------------------------
  1  \w     50.00  75.00   1.00    2.00    --   48.45  74.00 -70.00   25
  2  \w     87.00 133.00   1.00   10.00    --  107.75  74.00 -70.00   46
  3  \w     95.00 175.00   1.00   10.00    --  107.75  19.00 -90.00   80
  4  \w     95.00 178.00   1.00   10.00    --  107.75  19.00-180.00   83
  5  \w     99.00 172.00   1.00   10.00    --  107.75  37.00-150.00   73
  6  \w     35.00 121.00   1.00   10.00    --  107.75 -19.00   0.00   86
  7  \w     36.00 129.00   1.00   10.00    --  107.75 -74.00 160.00   93
  8  \w    -20.00  65.00   1.00    2.00    --   48.45 -74.00 160.00   85
  9  \w    -70.00  22.00   1.00    2.00    --  -48.45  74.00 -70.00   92
 10  \w    -59.00 -16.00   1.00   10.00    --  -86.25  74.00 -70.00   43
 11  \w    -89.00 -27.00   1.00   10.00    --  -86.25 125.00  30.00   62
 12  \w   -107.00 -44.00   1.00    2.00    --  -48.45 -74.00 160.00   63
 13  \w   -125.00-100.00   1.00   10.00    --  -86.25 -74.00 160.00   25
 14  \w   -118.00 -75.00   1.00    2.00    --  -48.45-125.00 -30.00   43
;
_diffrn_measurement_device 'four-circle diffractometer'
_diffrn_measurement_device_type 'XtaLAB Synergy, Dualflex, HyPix'
_diffrn_measurement_method '\w scans'
_diffrn_orient_matrix_type 'CrysAlisPro convention (1999,Acta A55,543-557)'
_diffrn_orient_matrix_UB_11 -0.0221512000
_diffrn_orient_matrix_UB_12 -0.0871471000
_diffrn_orient_matrix_UB_13 0.0566749000
_diffrn_orient_matrix_UB_21 -0.0400721000
_diffrn_orient_matrix_UB_22 -0.0868650000
_diffrn_orient_matrix_UB_23 -0.0480402000
_diffrn_orient_matrix_UB_31 0.0624336000
_diffrn_orient_matrix_UB_32 -0.0866028000
_diffrn_orient_matrix_UB_33 -0.0088237000
_diffrn_radiation_monochromator mirror
_diffrn_radiation_probe x-ray
_diffrn_radiation_type CuK\a
_diffrn_radiation_wavelength 1.54184
_diffrn_reflns_av_R_equivalents 0.0379
_diffrn_reflns_av_unetI/netI 0.0347
_diffrn_reflns_Laue_measured_fraction_full 0.981
_diffrn_reflns_Laue_measured_fraction_max 0.994
_diffrn_reflns_limit_h_max 23
_diffrn_reflns_limit_h_min -21
_diffrn_reflns_limit_k_max 4
_diffrn_reflns_limit_k_min -12
_diffrn_reflns_limit_l_max 24
_diffrn_reflns_limit_l_min -24
_diffrn_reflns_number 25558
_diffrn_reflns_point_group_measured_fraction_full 0.981
_diffrn_reflns_point_group_measured_fraction_max 0.994
_diffrn_reflns_theta_full 67.684
_diffrn_reflns_theta_max 67.068
_diffrn_reflns_theta_min 4.293
_diffrn_source 'micro-focus sealed X-ray tube'
_diffrn_source_type 'PhotonJet (Cu) X-ray Source'
_exptl_absorpt_coefficient_mu 1.314
_exptl_absorpt_correction_T_max 1.00000
_exptl_absorpt_correction_T_min 0.77187
_exptl_absorpt_correction_type multi-scan
_exptl_absorpt_process_details
;
CrysAlisPro 1.171.39.30d (Rigaku Oxford Diffraction, 2017)
Empirical absorption correction using spherical harmonics,
 implemented in SCALE3 ABSPACK scaling algorithm.
;
_exptl_crystal_colour 'metallic dark black'
_exptl_crystal_colour_lustre metallic
_exptl_crystal_colour_modifier dark
_exptl_crystal_colour_primary black
_exptl_crystal_density_diffrn 1.628
_exptl_crystal_description block
_exptl_crystal_F_000 2080
_exptl_crystal_size_max 0.08
_exptl_crystal_size_mid 0.06
_exptl_crystal_size_min 0.05
_refine_diff_density_max 0.311
_refine_diff_density_min -0.518
_refine_diff_density_rms 0.046
_refine_ls_extinction_method none
_refine_ls_goodness_of_fit_ref 1.050
_refine_ls_hydrogen_treatment constr
_refine_ls_matrix_type full
_refine_ls_number_parameters 770
_refine_ls_number_reflns 7454
_refine_ls_number_restraints 144
_refine_ls_restrained_S_all 1.062
_refine_ls_R_factor_all 0.0680
_refine_ls_R_factor_gt 0.0511
_refine_ls_shift/su_max 0.000
_refine_ls_shift/su_mean 0.000
_refine_ls_structure_factor_coef Fsqd
_refine_ls_weighting_details 'w=1/[\s^2^(Fo^2^)+(0.0635P)^2^+2.2890P] where P=(Fo^2^+2Fc^2^)/3'
_refine_ls_weighting_scheme calc
_refine_ls_wR_factor_gt 0.1249
_refine_ls_wR_factor_ref 0.1378
_reflns_Friedel_coverage 0.000
_reflns_number_gt 5893
_reflns_number_total 7454
_reflns_threshold_expression 'I > 2\s(I)'
_cod_data_source_file c8ta12206g2.cif
_cod_data_source_block 180228a
_cod_database_code 7237257
_shelxl_version_number 2013-4
_chemical_oxdiff_formula CN
_shelx_space_group_comment
;
The symmetry employed for this shelxl refinement is uniquely defined
by the following loop, which should always be used as a source of
symmetry information in preference to the above space-group names.
They are only intended as comments.
;
_shelx_estimated_absorpt_t_max 0.937
_shelx_estimated_absorpt_t_min 0.902
_diffrn_oxdiff_ac3_digest_frames
;
0111dc7a6293d46330fb07af6bc6d969910002526c8
;
_reflns_odcompleteness_completeness 99.36
_reflns_odcompleteness_iscentric 1
_reflns_odcompleteness_theta 66.97
_olex2_refinement_description
;
1. Fixed Uiso
 At 1.2 times of:
  All C(H) groups
2. Uiso/Uaniso restraints and constraints
C79A \\sim C80A \\sim C83A \\sim C82A \\sim C81A \\sim C78A \\sim C79 \\sim C83
\\sim C78 \\sim C82 \\sim C81 \\sim C80: within 1.7A with sigma of 0.004 and
sigma for terminal atoms of 0.08
3. Others
 Sof(C80A)=Sof(H80A)=Sof(C83A)=Sof(H83A)=Sof(C82A)=Sof(H82A)=Sof(C78A)=
 Sof(H78A)=Sof(C81A)=Sof(H81A)=Sof(C79A)=Sof(H79A)=1-FVAR(1)
 Sof(C80)=Sof(H80)=Sof(C81)=Sof(H81)=Sof(C82)=Sof(H82)=Sof(C79)=Sof(H79)=
 Sof(C78)=Sof(H78)=Sof(C83)=Sof(H83)=FVAR(1)
4.a Aromatic/amide H refined with riding coordinates:
 C65(H65), C66(H66), C68(H68), C69(H69), C73(H73), C74(H74), C75(H75),
 C76(H76), C80(H80), C81(H81), C82(H82), C79(H79), C78(H78), C83(H83),
 C80A(H80A), C83A(H83A), C82A(H82A), C78A(H78A), C81A(H81A), C79A(H79A)
4.b Fitted hexagon refined as free rotating group:
 C80(C81,C82,C79,C78,C83), C80A(C83A,C82A,C78A,C81A,C79A)
;
_olex2_submission_special_instructions 'No special instructions were received'
_oxdiff_exptl_absorpt_empirical_details
;
Empirical correction (ABSPACK) includes:
- Absorption correction using spherical harmonics
- Frame scaling
;
_oxdiff_exptl_absorpt_empirical_full_max 1.737
_oxdiff_exptl_absorpt_empirical_full_min 0.719

loop_
_space_group_symop_operation_xyz
'x, y, z'
'-x, y+1/2, -z+1/2'
'-x, -y, -z'
'x, -y-1/2, z-1/2'

loop_
_atom_site_label
_atom_site_type_symbol
_atom_site_fract_x
_atom_site_fract_y
_atom_site_fract_z
_atom_site_U_iso_or_equiv
_atom_site_adp_type
_atom_site_occupancy
_atom_site_site_symmetry_order
_atom_site_calc_flag
_atom_site_refinement_flags_posn
_atom_site_refinement_flags_adp
_atom_site_refinement_flags_occupancy
_atom_site_disorder_assembly
_atom_site_disorder_group
Cl1 Cl 0.55488(4) 0.20944(7) 0.25063(3) 0.0596(2) Uani 1 1 d . . . . .
N1 N 0.42181(9) 0.42722(19) 0.48124(9) 0.0374(4) Uani 1 1 d . . . . .
N2 N 0.41736(10) 0.34445(19) 0.53297(9) 0.0392(4) Uani 1 1 d . . . . .
N3 N 0.30573(13) 0.3474(2) 0.66514(10) 0.0567(6) Uani 1 1 d . . . . .
C1 C 0.32270(15) 1.0339(3) 0.42534(18) 0.0625(8) Uani 1 1 d . . . . .
C2 C 0.28684(15) 1.0900(2) 0.47479(18) 0.0612(8) Uani 1 1 d . . . . .
C3 C 0.21550(15) 1.1168(2) 0.46505(16) 0.0568(7) Uani 1 1 d . . . . .
C4 C 0.18220(15) 1.0912(3) 0.52583(15) 0.0561(7) Uani 1 1 d . . . . .
C5 C 0.23297(16) 1.0492(3) 0.57274(15) 0.0607(8) Uani 1 1 d . . . . .
C6 C 0.29720(15) 1.0476(3) 0.54143(17) 0.0621(8) Uani 1 1 d . . . . .
C7 C 0.34334(14) 0.9489(3) 0.55549(16) 0.0593(8) Uani 1 1 d . . . . .
C8 C 0.32764(15) 0.8490(3) 0.60190(14) 0.0557(7) Uani 1 1 d . . . . .
C9 C 0.26603(16) 0.8508(3) 0.63287(13) 0.0591(8) Uani 1 1 d . . . . .
C10 C 0.21766(16) 0.9527(3) 0.61743(14) 0.0610(8) Uani 1 1 d . . . . .
C11 C 0.15139(16) 0.8938(3) 0.61690(13) 0.0593(8) Uani 1 1 d . . . . .
C12 C 0.10300(14) 0.9345(3) 0.57136(13) 0.0548(7) Uani 1 1 d . . . . .
C13 C 0.11882(14) 1.0348(3) 0.52490(13) 0.0511(7) Uani 1 1 d . . . . .
C14 C 0.08629(13) 1.0018(3) 0.46355(13) 0.0498(6) Uani 1 1 d . . . . .
C15 C 0.05027(12) 0.8808(3) 0.47212(14) 0.0513(7) Uani 1 1 d . . . . .
C16 C 0.06038(13) 0.8390(3) 0.53881(14) 0.0530(7) Uani 1 1 d . . . . .
C17 C 0.06745(13) 0.7071(3) 0.55280(15) 0.0562(7) Uani 1 1 d . . . . .
C18 C 0.06521(13) 0.6114(3) 0.50095(17) 0.0583(8) Uani 1 1 d . . . . .
C19 C 0.11420(13) 0.5101(3) 0.51666(16) 0.0546(7) Uani 1 1 d . . . . .
C20 C 0.14654(13) 0.5439(3) 0.57689(14) 0.0533(7) Uani 1 1 d . . . . .
C21 C 0.11822(15) 0.6653(3) 0.60055(14) 0.0591(8) Uani 1 1 d . . . . .
C22 C 0.15871(16) 0.7566(3) 0.63146(12) 0.0583(8) Uani 1 1 d . . . . .
C23 C 0.23020(16) 0.7305(3) 0.64121(11) 0.0568(8) Uani 1 1 d . . . . .
C24 C 0.25744(14) 0.6144(3) 0.61821(11) 0.0479(6) Uani 1 1 d . . . . .
C25 C 0.21502(13) 0.5203(3) 0.58555(12) 0.0467(6) Uani 1 1 d . . . . .
C26 C 0.25296(12) 0.4577(2) 0.53621(11) 0.0386(5) Uani 1 1 d . . . . .
C27 C 0.32743(12) 0.4934(2) 0.54408(10) 0.0350(5) Uani 1 1 d . . . . .
C28 C 0.32213(13) 0.6117(2) 0.58918(10) 0.0405(6) Uani 1 1 d . . . . .
C29 C 0.36445(11) 0.5223(2) 0.47740(10) 0.0323(5) Uani 1 1 d . . . . .
C30 C 0.31952(11) 0.5073(2) 0.41631(10) 0.0334(5) Uani 1 1 d . . . . .
C31 C 0.33364(12) 0.6105(2) 0.37155(11) 0.0402(6) Uani 1 1 d . . . . .
C32 C 0.28583(14) 0.6509(3) 0.32526(11) 0.0491(7) Uani 1 1 d . . . . .
C33 C 0.27804(15) 0.7883(3) 0.31034(12) 0.0561(8) Uani 1 1 d . . . . .
C34 C 0.20710(16) 0.8143(3) 0.30051(12) 0.0582(8) Uani 1 1 d . . . . .
C35 C 0.17987(15) 0.9308(3) 0.32235(13) 0.0569(8) Uani 1 1 d . . . . .
C36 C 0.11549(14) 0.9308(3) 0.35392(13) 0.0538(7) Uani 1 1 d . . . . .
C37 C 0.11822(13) 1.0265(3) 0.40554(13) 0.0500(6) Uani 1 1 d . . . . .
C38 C 0.18394(15) 1.0859(3) 0.40619(15) 0.0546(7) Uani 1 1 d . . . . .
C39 C 0.22187(15) 1.0263(3) 0.35478(15) 0.0584(8) Uani 1 1 d . . . . .
C40 C 0.29033(15) 1.0013(3) 0.36374(16) 0.0610(8) Uani 1 1 d . . . . .
C41 C 0.37169(13) 0.9317(3) 0.44045(17) 0.0562(7) Uani 1 1 d . . . . .
C42 C 0.38950(12) 0.7528(2) 0.51832(13) 0.0434(6) Uani 1 1 d . . . . .
C43 C 0.38811(11) 0.6626(2) 0.46954(11) 0.0365(5) Uani 1 1 d . . . . .
C44 C 0.25673(12) 0.4538(2) 0.41654(11) 0.0393(5) Uani 1 1 d . . . . .
C45 C 0.20594(13) 0.4963(3) 0.36979(12) 0.0480(6) Uani 1 1 d . . . . .
C46 C 0.14171(13) 0.4967(3) 0.40107(14) 0.0528(7) Uani 1 1 d . . . . .
C47 C 0.09441(13) 0.5926(3) 0.38615(15) 0.0571(8) Uani 1 1 d . . . . .
C48 C 0.05574(13) 0.6516(3) 0.43717(16) 0.0575(7) Uani 1 1 d . . . . .
C49 C 0.04791(12) 0.7890(3) 0.42245(15) 0.0535(7) Uani 1 1 d . . . . .
C50 C 0.38124(13) 0.8902(3) 0.50399(16) 0.0539(7) Uani 1 1 d . . . . .
C51 C 0.35559(13) 0.7264(3) 0.58021(12) 0.0459(6) Uani 1 1 d . . . . .
C52 C 0.36899(13) 0.8373(3) 0.38884(14) 0.0515(7) Uani 1 1 d . . . . .
C53 C 0.31852(15) 0.8798(3) 0.34116(15) 0.0588(8) Uani 1 1 d . . . . .
C54 C 0.37546(12) 0.7057(2) 0.40381(12) 0.0418(6) Uani 1 1 d . . . . .
C0AA C 0.36987(12) 0.3786(2) 0.57026(11) 0.0383(5) Uani 1 1 d . . . . .
C58 C 0.22253(12) 0.4269(2) 0.47800(12) 0.0400(5) Uani 1 1 d . . . . .
C59 C 0.08126(14) 0.8152(3) 0.36204(13) 0.0551(7) Uani 1 1 d . . . . .
C60 C 0.11004(15) 0.6933(3) 0.33955(13) 0.0569(8) Uani 1 1 d . . . . .
C61 C 0.15148(13) 0.4547(2) 0.46764(15) 0.0503(7) Uani 1 1 d . . . . .
C62 C 0.22032(14) 0.5922(3) 0.32457(11) 0.0503(7) Uani 1 1 d . . . . .
C63 C 0.17138(16) 0.6937(3) 0.30902(12) 0.0581(8) Uani 1 1 d . . . . .
C64 C 0.45275(10) 0.3746(2) 0.42524(11) 0.0345(5) Uani 1 1 d . . . . .
C65 C 0.45530(11) 0.2410(2) 0.41564(12) 0.0388(5) Uani 1 1 d . . . . .
H65 H 0.4358 0.1853 0.4455 0.047 Uiso 1 1 calc R . . . .
C66 C 0.48650(12) 0.1895(2) 0.36205(12) 0.0424(6) Uani 1 1 d . . . . .
H66 H 0.4882 0.0995 0.3558 0.051 Uiso 1 1 calc R . . . .
C67 C 0.51499(12) 0.2730(3) 0.31817(11) 0.0413(6) Uani 1 1 d . . . . .
C68 C 0.51378(11) 0.4069(2) 0.32707(12) 0.0409(5) Uani 1 1 d . . . . .
H68 H 0.5338 0.4621 0.2973 0.049 Uiso 1 1 calc R . . . .
C69 C 0.48253(11) 0.4579(2) 0.38072(11) 0.0388(5) Uani 1 1 d . . . . .
H69 H 0.4814 0.5478 0.3871 0.047 Uiso 1 1 calc R . . . .
C72 C 0.35886(13) 0.3093(2) 0.63130(11) 0.0415(6) Uani 1 1 d . . . . .
C73 C 0.40059(15) 0.2073(3) 0.65131(13) 0.0505(6) Uani 1 1 d . . . . .
H73 H 0.4374 0.1833 0.6270 0.061 Uiso 1 1 calc R . . . .
C74 C 0.38608(18) 0.1427(3) 0.70791(14) 0.0627(8) Uani 1 1 d . . . . .
H74 H 0.4129 0.0736 0.7222 0.075 Uiso 1 1 calc R . . . .
C75 C 0.3315(2) 0.1813(3) 0.74311(14) 0.0685(9) Uani 1 1 d . . . . .
H75 H 0.3210 0.1392 0.7816 0.082 Uiso 1 1 calc R . . . .
C76 C 0.29307(19) 0.2829(3) 0.72032(14) 0.0677(9) Uani 1 1 d . . . . .
H76 H 0.2563 0.3086 0.7443 0.081 Uiso 1 1 calc R . . . .
C80 C 0.9783(3) 0.6741(8) 0.2148(3) 0.0674(12) Uani 0.525(8) 1 d . U P A 1
H80 H 1.0069 0.6350 0.1854 0.081 Uiso 0.525(8) 1 calc R . P A 1
C81 C 0.9577(3) 0.8027(7) 0.2055(2) 0.0758(12) Uani 0.525(8) 1 d G U P A 1
H81 H 0.9724 0.8496 0.1699 0.091 Uiso 0.525(8) 1 calc R . P A 1
C82 C 0.9150(4) 0.8611(4) 0.2495(3) 0.0775(12) Uani 0.525(8) 1 d G U P A 1
H82 H 0.9012 0.9471 0.2432 0.093 Uiso 0.525(8) 1 calc R . P A 1
C79 C 0.8929(3) 0.7910(7) 0.3028(3) 0.0786(12) Uani 0.525(8) 1 d G U P A 1
H79 H 0.8643 0.8301 0.3322 0.094 Uiso 0.525(8) 1 calc R . P A 1
C78 C 0.9135(4) 0.6625(6) 0.3121(2) 0.0808(13) Uani 0.525(8) 1 d G U P A 1
H78 H 0.8988 0.6156 0.3477 0.097 Uiso 0.525(8) 1 calc R . P A 1
C83 C 0.9562(4) 0.6040(4) 0.2681(4) 0.0720(13) Uani 0.525(8) 1 d G U P A 1
H83 H 0.9700 0.5180 0.2744 0.086 Uiso 0.525(8) 1 calc R . P A 1
C80A C 0.8925(4) 0.6981(8) 0.3157(3) 0.0802(13) Uani 0.475(8) 1 d . U P A 2
H80A H 0.8668 0.6805 0.3518 0.096 Uiso 0.475(8) 1 calc R . P A 2
C83A C 0.9354(4) 0.6032(4) 0.2919(4) 0.0746(13) Uani 0.475(8) 1 d G U P A 2
H83A H 0.9384 0.5220 0.3120 0.089 Uiso 0.475(8) 1 calc R . P A 2
C82A C 0.9740(3) 0.6296(7) 0.2379(4) 0.0683(13) Uani 0.475(8) 1 d G U P A 2
H82A H 1.0027 0.5661 0.2220 0.082 Uiso 0.475(8) 1 calc R . P A 2
C78A C 0.9696(3) 0.7510(9) 0.2078(2) 0.0729(13) Uani 0.475(8) 1 d G U P A 2
H78A H 0.9953 0.7687 0.1717 0.087 Uiso 0.475(8) 1 calc R . P A 2
C81A C 0.9267(4) 0.8459(6) 0.2317(4) 0.0784(13) Uani 0.475(8) 1 d G U P A 2
H81A H 0.9237 0.9271 0.2115 0.094 Uiso 0.475(8) 1 calc R . P A 2
C79A C 0.8881(3) 0.8195(6) 0.2856(4) 0.0787(13) Uani 0.475(8) 1 d G U P A 2
H79A H 0.8594 0.8830 0.3016 0.094 Uiso 0.475(8) 1 calc R . P A 2

loop_
_atom_site_aniso_label
_atom_site_aniso_U_11
_atom_site_aniso_U_22
_atom_site_aniso_U_33
_atom_site_aniso_U_23
_atom_site_aniso_U_13
_atom_site_aniso_U_12
Cl1 0.0675(4) 0.0628(4) 0.0492(4) -0.0098(3) 0.0214(3) 0.0087(3)
N1 0.0393(10) 0.0397(11) 0.0334(9) 0.0022(8) 0.0028(8) 0.0094(8)
N2 0.0445(11) 0.0380(11) 0.0351(10) 0.0012(8) -0.0026(9) 0.0081(9)
N3 0.0810(17) 0.0537(14) 0.0359(11) 0.0093(10) 0.0104(11) 0.0150(12)
C1 0.0529(16) 0.0322(14) 0.103(3) 0.0166(15) 0.0170(17) -0.0037(12)
C2 0.0583(17) 0.0252(13) 0.100(2) 0.0006(14) -0.0009(17) -0.0010(12)
C3 0.0568(16) 0.0285(13) 0.085(2) 0.0022(13) 0.0034(15) 0.0095(12)
C4 0.0633(18) 0.0367(14) 0.0680(18) -0.0129(13) -0.0049(14) 0.0186(13)
C5 0.074(2) 0.0423(16) 0.0657(18) -0.0257(14) -0.0142(16) 0.0153(14)
C6 0.0611(18) 0.0353(14) 0.089(2) -0.0229(15) -0.0165(16) 0.0023(13)
C7 0.0519(16) 0.0416(15) 0.083(2) -0.0238(15) -0.0209(15) 0.0005(13)
C8 0.0616(17) 0.0517(16) 0.0528(15) -0.0250(13) -0.0257(14) 0.0130(14)
C9 0.076(2) 0.0642(19) 0.0362(13) -0.0240(13) -0.0138(13) 0.0261(16)
C10 0.076(2) 0.0618(19) 0.0448(15) -0.0297(14) -0.0092(14) 0.0271(16)
C11 0.074(2) 0.0695(19) 0.0348(13) -0.0094(13) 0.0111(13) 0.0337(16)
C12 0.0567(16) 0.0622(18) 0.0461(14) -0.0040(13) 0.0152(12) 0.0291(14)
C13 0.0554(16) 0.0467(15) 0.0515(15) -0.0062(12) 0.0030(12) 0.0226(13)
C14 0.0436(14) 0.0501(15) 0.0557(15) 0.0035(12) 0.0040(12) 0.0226(12)
C15 0.0343(13) 0.0585(17) 0.0614(16) 0.0051(13) 0.0074(12) 0.0184(12)
C16 0.0376(13) 0.0646(18) 0.0575(16) 0.0054(14) 0.0189(12) 0.0196(13)
C17 0.0391(14) 0.0640(18) 0.0666(18) 0.0124(15) 0.0261(13) 0.0103(13)
C18 0.0295(12) 0.0559(17) 0.090(2) 0.0108(16) 0.0135(13) -0.0026(12)
C19 0.0345(13) 0.0474(15) 0.082(2) 0.0102(14) 0.0164(13) -0.0066(11)
C20 0.0490(15) 0.0529(16) 0.0588(16) 0.0222(13) 0.0251(13) 0.0078(13)
C21 0.0567(17) 0.071(2) 0.0507(15) 0.0200(15) 0.0321(14) 0.0215(15)
C22 0.0698(19) 0.074(2) 0.0313(13) 0.0036(13) 0.0205(13) 0.0316(17)
C23 0.0751(19) 0.074(2) 0.0218(11) -0.0025(12) 0.0048(11) 0.0316(16)
C24 0.0632(16) 0.0586(16) 0.0221(10) 0.0072(11) 0.0043(11) 0.0231(13)
C25 0.0518(15) 0.0499(15) 0.0392(13) 0.0175(11) 0.0164(11) 0.0118(12)
C26 0.0423(13) 0.0326(12) 0.0414(12) 0.0093(10) 0.0097(10) 0.0048(10)
C27 0.0427(12) 0.0365(12) 0.0258(10) 0.0032(9) 0.0021(9) 0.0073(10)
C28 0.0508(14) 0.0461(14) 0.0242(10) -0.0033(10) -0.0078(10) 0.0159(11)
C29 0.0318(11) 0.0346(12) 0.0305(11) -0.0013(9) 0.0028(9) 0.0056(9)
C30 0.0390(12) 0.0347(12) 0.0267(10) -0.0040(9) 0.0038(9) 0.0092(10)
C31 0.0444(13) 0.0478(14) 0.0288(11) 0.0019(10) 0.0131(10) 0.0145(11)
C32 0.0611(17) 0.0639(17) 0.0227(11) -0.0001(11) 0.0087(11) 0.0228(14)
C33 0.0658(18) 0.0706(19) 0.0326(13) 0.0189(13) 0.0175(12) 0.0247(16)
C34 0.0711(19) 0.077(2) 0.0268(12) 0.0124(12) 0.0030(12) 0.0301(16)
C35 0.0667(18) 0.0665(19) 0.0376(13) 0.0187(13) 0.0022(13) 0.0270(15)
C36 0.0544(16) 0.0639(18) 0.0426(14) 0.0091(13) -0.0081(12) 0.0239(14)
C37 0.0506(15) 0.0466(15) 0.0527(15) 0.0118(12) -0.0007(12) 0.0214(12)
C38 0.0599(17) 0.0362(14) 0.0678(18) 0.0168(13) 0.0084(14) 0.0169(12)
C39 0.0642(18) 0.0510(17) 0.0606(17) 0.0294(14) 0.0147(14) 0.0196(14)
C40 0.0625(18) 0.0451(16) 0.076(2) 0.0291(15) 0.0216(16) 0.0086(13)
C41 0.0355(13) 0.0377(14) 0.096(2) 0.0130(15) 0.0099(14) -0.0034(11)
C42 0.0324(12) 0.0372(13) 0.0603(16) -0.0044(11) -0.0091(11) 0.0013(10)
C43 0.0276(11) 0.0358(12) 0.0462(13) 0.0008(10) 0.0041(9) 0.0031(9)
C44 0.0437(13) 0.0342(12) 0.0399(12) -0.0104(10) -0.0019(10) 0.0049(10)
C45 0.0512(15) 0.0469(15) 0.0453(14) -0.0189(12) -0.0144(12) 0.0072(12)
C46 0.0441(14) 0.0473(15) 0.0664(17) -0.0158(13) -0.0162(13) -0.0022(12)
C47 0.0406(14) 0.0596(18) 0.0701(19) -0.0178(15) -0.0216(13) 0.0022(13)
C48 0.0297(13) 0.0610(18) 0.082(2) -0.0052(16) -0.0066(13) -0.0014(12)
C49 0.0317(13) 0.0611(17) 0.0672(18) -0.0041(14) -0.0077(12) 0.0099(12)
C50 0.0388(14) 0.0363(14) 0.086(2) -0.0080(14) -0.0065(13) -0.0058(11)
C51 0.0457(14) 0.0512(16) 0.0398(13) -0.0149(11) -0.0179(11) 0.0116(12)
C52 0.0413(14) 0.0449(15) 0.0691(18) 0.0184(13) 0.0225(13) 0.0036(11)
C53 0.0587(17) 0.0595(18) 0.0591(17) 0.0324(15) 0.0277(14) 0.0174(15)
C54 0.0342(12) 0.0455(14) 0.0462(13) 0.0088(11) 0.0145(10) 0.0071(10)
C0AA 0.0445(13) 0.0369(12) 0.0333(11) -0.0011(10) -0.0037(10) 0.0076(10)
C58 0.0397(12) 0.0271(11) 0.0531(14) 0.0007(10) 0.0039(11) -0.0024(10)
C59 0.0467(15) 0.0696(19) 0.0480(15) -0.0027(14) -0.0177(12) 0.0201(14)
C60 0.0548(17) 0.0671(19) 0.0476(15) -0.0130(14) -0.0263(13) 0.0164(14)
C61 0.0370(13) 0.0359(13) 0.0778(19) -0.0017(13) 0.0003(13) -0.0067(11)
C62 0.0617(17) 0.0609(17) 0.0279(11) -0.0134(11) -0.0091(11) 0.0193(14)
C63 0.0697(19) 0.074(2) 0.0299(12) -0.0095(13) -0.0171(12) 0.0257(16)
C64 0.0280(11) 0.0389(13) 0.0366(11) -0.0029(10) -0.0006(9) 0.0048(9)
C65 0.0350(12) 0.0378(13) 0.0437(13) -0.0004(10) 0.0044(10) -0.0024(10)
C66 0.0430(13) 0.0374(13) 0.0471(13) -0.0058(11) 0.0070(11) 0.0016(10)
C67 0.0369(12) 0.0484(15) 0.0388(12) -0.0068(10) 0.0049(10) 0.0057(11)
C68 0.0348(12) 0.0455(14) 0.0426(13) 0.0055(11) 0.0058(10) 0.0038(10)
C69 0.0362(12) 0.0372(13) 0.0430(13) -0.0018(10) 0.0033(10) 0.0045(10)
C72 0.0550(15) 0.0383(13) 0.0308(11) 0.0005(10) -0.0053(10) 0.0060(11)
C73 0.0615(17) 0.0483(15) 0.0412(13) 0.0042(11) -0.0109(12) 0.0085(13)
C74 0.089(2) 0.0491(16) 0.0489(16) 0.0127(13) -0.0212(16) 0.0059(16)
C75 0.109(3) 0.0589(19) 0.0375(14) 0.0169(13) -0.0057(16) -0.0050(18)
C76 0.100(2) 0.065(2) 0.0395(15) 0.0124(14) 0.0167(15) 0.0104(18)
C80 0.077(2) 0.066(3) 0.060(2) 0.003(2) 0.007(2) 0.003(2)
C81 0.088(2) 0.076(3) 0.064(2) 0.012(2) 0.017(2) 0.019(2)
C82 0.092(2) 0.081(2) 0.060(2) 0.016(2) 0.019(2) 0.017(2)
C79 0.095(2) 0.074(2) 0.068(2) 0.015(2) 0.023(2) 0.010(2)
C78 0.095(3) 0.074(3) 0.075(2) 0.010(2) 0.031(2) 0.002(2)
C83 0.084(3) 0.068(2) 0.065(3) 0.001(2) 0.017(2) -0.004(2)
C80A 0.096(3) 0.070(3) 0.076(2) 0.014(2) 0.028(2) 0.012(2)
C83A 0.086(3) 0.069(2) 0.070(3) 0.006(2) 0.029(2) 0.002(2)
C82A 0.077(2) 0.068(3) 0.061(3) -0.001(2) 0.013(2) -0.006(2)
C78A 0.085(2) 0.073(3) 0.061(2) 0.012(2) 0.013(2) 0.005(2)
C81A 0.093(3) 0.080(2) 0.063(2) 0.015(2) 0.014(2) 0.015(2)
C79A 0.095(2) 0.076(2) 0.066(3) 0.016(2) 0.020(2) 0.012(2)

loop_
_atom_type_symbol
_atom_type_description
_atom_type_scat_dispersion_real
_atom_type_scat_dispersion_imag
_atom_type_scat_source
C C 0.0181 0.0091 'International Tables Vol C Tables 4.2.6.8 and 6.1.1.4'
H H 0.0000 0.0000 'International Tables Vol C Tables 4.2.6.8 and 6.1.1.4'
Cl Cl 0.3639 0.7018 'International Tables Vol C Tables 4.2.6.8 and 6.1.1.4'
N N 0.0311 0.0180 'International Tables Vol C Tables 4.2.6.8 and 6.1.1.4'

loop_
_geom_angle_atom_site_label_1
_geom_angle_atom_site_label_2
_geom_angle_atom_site_label_3
_geom_angle
N2 N1 C29 112.41(17)
N2 N1 C64 115.69(18)
C64 N1 C29 122.94(17)
C0AA N2 N1 111.09(19)
C72 N3 C76 117.6(2)
C2 C1 C40 120.9(3)
C2 C1 C41 119.6(3)
C40 C1 C41 107.7(3)
C1 C2 C3 119.6(3)
C1 C2 C6 120.6(3)
C6 C2 C3 107.8(3)
C4 C3 C2 108.0(3)
C38 C3 C2 119.9(3)
C38 C3 C4 120.3(3)
C5 C4 C3 107.7(3)
C13 C4 C3 119.6(3)
C13 C4 C5 120.5(3)
C6 C5 C4 108.5(3)
C10 C5 C4 119.6(3)
C10 C5 C6 119.8(3)
C5 C6 C2 108.0(3)
C7 C6 C2 119.6(3)
C7 C6 C5 120.1(3)
C6 C7 C8 120.2(3)
C6 C7 C50 120.1(3)
C8 C7 C50 108.4(2)
C7 C8 C51 108.7(3)
C9 C8 C7 120.0(3)
C9 C8 C51 120.0(3)
C8 C9 C10 119.7(3)
C8 C9 C23 119.2(2)
C23 C9 C10 108.3(3)
C5 C10 C9 120.2(3)
C5 C10 C11 120.2(3)
C9 C10 C11 107.6(3)
C12 C11 C10 119.8(3)
C12 C11 C22 119.7(3)
C22 C11 C10 108.4(3)
C11 C12 C13 120.1(3)
C11 C12 C16 119.9(3)
C13 C12 C16 107.8(2)
C4 C13 C12 119.9(3)
C4 C13 C14 120.0(3)
C12 C13 C14 108.3(3)
C15 C14 C13 107.9(2)
C37 C14 C13 120.3(3)
C37 C14 C15 119.9(3)
C14 C15 C16 108.0(3)
C49 C15 C14 119.9(3)
C49 C15 C16 120.1(3)
C15 C16 C12 107.9(3)
C17 C16 C12 120.3(3)
C17 C16 C15 119.7(3)
C16 C17 C18 120.2(3)
C16 C17 C21 119.4(3)
C18 C17 C21 108.0(3)
C17 C18 C19 107.9(3)
C48 C18 C17 120.0(3)
C48 C18 C19 120.0(3)
C20 C19 C18 108.0(3)
C61 C19 C18 119.7(3)
C61 C19 C20 119.5(2)
C19 C20 C21 109.1(2)
C25 C20 C19 119.5(2)
C25 C20 C21 119.4(3)
C20 C21 C17 107.0(3)
C22 C21 C17 120.1(3)
C22 C21 C20 120.4(3)
C11 C22 C23 107.5(3)
C21 C22 C11 120.5(3)
C21 C22 C23 119.9(3)
C9 C23 C22 108.2(3)
C24 C23 C9 119.5(3)
C24 C23 C22 119.7(3)
C23 C24 C25 120.1(3)
C23 C24 C28 121.2(3)
C28 C24 C25 108.5(2)
C20 C25 C24 120.5(2)
C20 C25 C26 121.1(3)
C26 C25 C24 108.6(2)
C25 C26 C27 110.0(2)
C58 C26 C25 119.7(2)
C58 C26 C27 123.9(2)
C26 C27 C29 114.54(17)
C26 C27 C0AA 112.21(19)
C28 C27 C26 100.04(18)
C28 C27 C29 114.47(19)
C28 C27 C0AA 115.79(18)
C0AA C27 C29 100.49(17)
C24 C28 C27 110.0(2)
C51 C28 C24 119.1(2)
C51 C28 C27 123.9(2)
N1 C29 C27 101.48(16)
N1 C29 C30 114.09(17)
N1 C29 C43 112.36(18)
C30 C29 C27 114.46(18)
C43 C29 C27 114.50(18)
C43 C29 C30 100.55(17)
C31 C30 C29 109.6(2)
C44 C30 C29 123.7(2)
C44 C30 C31 119.3(2)
C30 C31 C54 108.8(2)
C32 C31 C30 121.2(2)
C32 C31 C54 119.8(2)
C31 C32 C33 120.1(3)
C31 C32 C62 119.3(2)
C62 C32 C33 108.1(2)
C32 C33 C34 107.9(3)
C53 C33 C32 120.1(2)
C53 C33 C34 119.9(3)
C35 C34 C33 119.9(3)
C35 C34 C63 120.0(3)
C63 C34 C33 108.0(3)
C34 C35 C36 120.0(3)
C34 C35 C39 120.4(3)
C39 C35 C36 107.6(3)
C37 C36 C35 108.0(3)
C59 C36 C35 120.0(3)
C59 C36 C37 120.2(3)
C14 C37 C36 119.9(3)
C14 C37 C38 120.0(3)
C38 C37 C36 108.2(2)
C3 C38 C37 119.8(3)
C3 C38 C39 120.0(3)
C37 C38 C39 107.6(3)
C35 C39 C38 108.6(3)
C40 C39 C35 119.5(3)
C40 C39 C38 120.2(3)
C39 C40 C1 119.3(3)
C39 C40 C53 120.0(3)
C53 C40 C1 108.1(3)
C50 C41 C1 119.9(3)
C50 C41 C52 119.7(2)
C52 C41 C1 108.0(3)
C43 C42 C50 120.5(2)
C43 C42 C51 120.6(2)
C50 C42 C51 107.5(2)
C42 C43 C29 124.2(2)
C42 C43 C54 119.1(2)
C54 C43 C29 109.9(2)
C30 C44 C45 120.3(2)
C30 C44 C58 121.1(2)
C45 C44 C58 107.3(2)
C46 C45 C44 108.5(2)
C62 C45 C44 120.5(2)
C62 C45 C46 119.6(2)
C45 C46 C61 108.6(2)
C47 C46 C45 120.4(3)
C47 C46 C61 119.8(3)
C46 C47 C48 120.1(3)
C46 C47 C60 119.7(3)
C60 C47 C48 108.1(3)
C18 C48 C47 120.0(3)
C18 C48 C49 120.0(3)
C49 C48 C47 108.0(3)
C15 C49 C48 120.1(3)
C15 C49 C59 119.9(3)
C48 C49 C59 108.1(3)
C7 C50 C42 108.3(3)
C41 C50 C7 120.2(3)
C41 C50 C42 120.2(3)
C8 C51 C42 107.0(2)
C28 C51 C8 120.8(3)
C28 C51 C42 120.4(2)
C41 C52 C53 108.3(2)
C54 C52 C41 119.1(3)
C54 C52 C53 120.0(3)
C33 C53 C40 120.3(3)
C33 C53 C52 119.7(3)
C40 C53 C52 107.9(3)
C31 C54 C43 108.4(2)
C52 C54 C31 120.4(2)
C52 C54 C43 121.3(2)
N2 C0AA C27 113.9(2)
N2 C0AA C72 120.6(2)
C72 C0AA C27 125.5(2)
C26 C58 C44 120.3(2)
C26 C58 C61 119.7(2)
C61 C58 C44 107.6(2)
C36 C59 C49 120.0(3)
C36 C59 C60 119.9(3)
C49 C59 C60 107.8(3)
C47 C60 C59 107.9(3)
C63 C60 C47 120.5(3)
C63 C60 C59 120.0(3)
C19 C61 C46 120.4(2)
C19 C61 C58 120.5(3)
C46 C61 C58 108.0(2)
C32 C62 C63 107.9(3)
C45 C62 C32 119.3(2)
C45 C62 C63 120.4(3)
C34 C63 C62 108.0(3)
C60 C63 C34 120.1(3)
C60 C63 C62 119.4(3)
C65 C64 N1 120.5(2)
C65 C64 C69 119.5(2)
C69 C64 N1 119.9(2)
C64 C65 H65 119.7
C64 C65 C66 120.7(2)
C66 C65 H65 119.7
C65 C66 H66 120.5
C67 C66 C65 119.1(2)
C67 C66 H66 120.5
C66 C67 Cl1 119.60(19)
C66 C67 C68 121.4(2)
C68 C67 Cl1 119.03(19)
C67 C68 H68 120.4
C69 C68 C67 119.3(2)
C69 C68 H68 120.4
C64 C69 H69 120.0
C68 C69 C64 120.0(2)
C68 C69 H69 120.0
N3 C72 C0AA 116.2(2)
N3 C72 C73 122.6(2)
C73 C72 C0AA 121.2(2)
C72 C73 H73 120.8
C74 C73 C72 118.5(3)
C74 C73 H73 120.8
C73 C74 H74 120.3
C75 C74 C73 119.4(3)
C75 C74 H74 120.3
C74 C75 H75 120.7
C76 C75 C74 118.6(3)
C76 C75 H75 120.7
N3 C76 C75 123.4(3)
N3 C76 H76 118.3
C75 C76 H76 118.3
C81 C80 H80 120.0
C81 C80 C83 120.0
C83 C80 H80 120.0
C80 C81 H81 120.0
C82 C81 C80 120.0
C82 C81 H81 120.0
C81 C82 H82 120.0
C81 C82 C79 120.0
C79 C82 H82 120.0
C82 C79 H79 120.0
C82 C79 C78 120.0
C78 C79 H79 120.0
C79 C78 H78 120.0
C83 C78 C79 120.0
C83 C78 H78 120.0
C80 C83 H83 120.0
C78 C83 C80 120.0
C78 C83 H83 120.0
C83A C80A H80A 120.0
C83A C80A C79A 120.0
C79A C80A H80A 120.0
C80A C83A H83A 120.0
C82A C83A C80A 120.0
C82A C83A H83A 120.0
C83A C82A H82A 120.0
C83A C82A C78A 120.0
C78A C82A H82A 120.0
C82A C78A H78A 120.0
C81A C78A C82A 120.0
C81A C78A H78A 120.0
C78A C81A H81A 120.0
C78A C81A C79A 120.0
C79A C81A H81A 120.0
C80A C79A H79A 120.0
C81A C79A C80A 120.0
C81A C79A H79A 120.0

loop_
_geom_bond_atom_site_label_1
_geom_bond_atom_site_label_2
_geom_bond_distance
Cl1 C67 1.742(2)
N1 N2 1.366(3)
N1 C29 1.501(3)
N1 C64 1.425(3)
N2 C0AA 1.279(3)
N3 C72 1.337(3)
N3 C76 1.343(3)
C1 C2 1.381(5)
C1 C40 1.450(5)
C1 C41 1.460(4)
C2 C3 1.457(4)
C2 C6 1.450(5)
C3 C4 1.453(4)
C3 C38 1.391(4)
C4 C5 1.449(4)
C4 C13 1.388(4)
C5 C6 1.444(5)
C5 C10 1.388(5)
C6 C7 1.391(4)
C7 C8 1.439(5)
C7 C50 1.445(4)
C8 C9 1.395(4)
C8 C51 1.447(4)
C9 C10 1.450(4)
C9 C23 1.435(5)
C10 C11 1.450(5)
C11 C12 1.394(4)
C11 C22 1.442(4)
C12 C13 1.442(4)
C12 C16 1.450(4)
C13 C14 1.448(4)
C14 C15 1.443(4)
C14 C37 1.388(4)
C15 C16 1.449(4)
C15 C49 1.389(4)
C16 C17 1.386(4)
C17 C18 1.449(4)
C17 C21 1.460(4)
C18 C19 1.455(4)
C18 C48 1.386(4)
C19 C20 1.429(4)
C19 C61 1.387(4)
C20 C21 1.452(4)
C20 C25 1.392(4)
C21 C22 1.381(5)
C22 C23 1.458(4)
C23 C24 1.394(4)
C24 C25 1.438(4)
C24 C28 1.431(4)
C25 C26 1.430(3)
C26 C27 1.532(3)
C26 C58 1.369(3)
C27 C28 1.531(3)
C27 C29 1.600(3)
C27 C0AA 1.538(3)
C28 C51 1.364(4)
C29 C30 1.537(3)
C29 C43 1.521(3)
C30 C31 1.434(3)
C30 C44 1.365(3)
C31 C32 1.396(3)
C31 C54 1.435(4)
C32 C33 1.447(4)
C32 C62 1.436(4)
C33 C34 1.447(4)
C33 C53 1.381(5)
C34 C35 1.389(4)
C34 C63 1.437(5)
C35 C36 1.449(4)
C35 C39 1.441(5)
C36 C37 1.446(4)
C36 C59 1.377(4)
C37 C38 1.443(4)
C38 C39 1.448(4)
C39 C40 1.395(4)
C40 C53 1.445(4)
C41 C50 1.385(4)
C41 C52 1.436(4)
C42 C43 1.363(3)
C42 C50 1.446(4)
C42 C51 1.480(4)
C43 C54 1.441(3)
C44 C45 1.449(3)
C44 C58 1.476(3)
C45 C46 1.444(4)
C45 C62 1.387(4)
C46 C47 1.390(4)
C46 C61 1.447(4)
C47 C48 1.447(4)
C47 C60 1.446(5)
C48 C49 1.446(4)
C49 C59 1.448(4)
C52 C53 1.457(4)
C52 C54 1.387(4)
C0AA C72 1.464(3)
C58 C61 1.454(3)
C59 C60 1.453(4)
C60 C63 1.385(4)
C62 C63 1.455(4)
C64 C65 1.381(3)
C64 C69 1.393(3)
C65 H65 0.9300
C65 C66 1.382(3)
C66 H66 0.9300
C66 C67 1.375(4)
C67 C68 1.383(4)
C68 H68 0.9300
C68 C69 1.382(3)
C69 H69 0.9300
C72 C73 1.391(4)
C73 H73 0.9300
C73 C74 1.376(4)
C74 H74 0.9300
C74 C75 1.376(5)
C75 H75 0.9300
C75 C76 1.368(5)
C76 H76 0.9300
C80 H80 0.9300
C80 C81 1.3900
C80 C83 1.3900
C81 H81 0.9300
C81 C82 1.3900
C82 H82 0.9300
C82 C79 1.3900
C79 H79 0.9300
C79 C78 1.3900
C78 H78 0.9300
C78 C83 1.3900
C83 H83 0.9300
C80A H80A 0.9300
C80A C83A 1.3900
C80A C79A 1.3900
C83A H83A 0.9300
C83A C82A 1.3900
C82A H82A 0.9300
C82A C78A 1.3900
C78A H78A 0.9300
C78A C81A 1.3900
C81A H81A 0.9300
C81A C79A 1.3900
C79A H79A 0.9300
